data_9014872
loop_
_publ_author_name
'Eggleton, R. A.'
'Guggenheim, S.'

_publ_section_title
;
 A re-examination of the structure of ganophyllite
;
_journal_name_full 'Mineralogical Magazine'
_journal_page_first 307
_journal_page_last 315
_journal_paper_doi 10.1180/minmag.1986.050.356.18
_journal_volume 50
_journal_year 1986
_chemical_compound_source 'Harstig mine, Pajsberg, Sweden'
_chemical_formula_sum 'H K0.27 Mn2 O9.47 Si3.36'
_chemical_name_mineral Ganophyllite
_space_group_IT_number 15
_symmetry_space_group_name_Hall '-A 2ya'
_symmetry_space_group_name_H-M 'A 1 2/a 1'
_cell_angle_alpha 90
_cell_angle_beta 94.
_cell_angle_gamma 90
_cell_length_a 5.533
_cell_length_b 13.565
_cell_length_c 25.09
_cell_formula_units_Z 8
_cell_volume 1878.546
_database_code_amcsd 0019465
_exptl_crystal_density_diffrn 2.598
_cod_original_formula_sum 'K.27 Mn2 Si3.36 O9.47 H'
_cod_database_code 9014872

loop_
_space_group_symop_operation_xyz
x,y,z
x,1/2+y,1/2+z
1/2+x,-y,z
1/2+x,1/2-y,1/2+z
1/2-x,y,-z
1/2-x,1/2+y,1/2-z
-x,-y,-z
-x,1/2-y,1/2-z

loop_
_atom_site_label
_atom_site_fract_x
_atom_site_fract_y
_atom_site_fract_z
_atom_site_occupancy
_atom_site_U_iso_or_equiv
K 0.27300 0.34900 0.05740 0.27000 0.05699
Mn1 0.99370 0.06200 0.23714 1.00000 0.00937
Mn2 0.49670 0.18680 0.24463 1.00000 0.01216
Si1 0.79930 0.44630 0.15130 1.00000 0.00811
Si2 0.74900 0.21800 0.13550 0.23000 0.00380
Si3 0.81600 0.21830 0.13880 0.80000 0.01520
Si4 0.28500 0.10480 0.12850 0.53000 0.01267
Si5 0.33600 0.10800 0.12980 0.18000 0.00380
Si6 0.98700 0.06760 0.06400 0.32000 0.00507
Si7 0.55700 0.07090 0.06290 0.30000 0.00887
O1 0.51800 0.17600 0.11680 0.66000 0.02280
O2 0.61000 0.17800 0.10200 0.43000 0.02533
O4 0.06200 0.17100 0.11470 0.71000 0.02786
O3 0.96300 0.16700 0.10200 0.40000 0.02913
O5 0.81400 0.33420 0.12550 1.00000 0.02026
O6 0.03300 0.50690 0.12930 1.00000 0.01900
O7 0.26800 0.03000 0.07110 0.40000 0.01140
O8 0.29300 0.01500 0.09000 0.61000 0.01773
O9 0.31700 0.06740 0.19260 1.00000 0.01900
O10 0.82000 0.19600 0.19980 1.00000 0.01520
O11 0.82300 0.44110 0.21680 1.00000 0.01140
O12 0.60900 0.08900 0.00000 0.13000 0.01267
O13 0.89100 0.09100 0.00300 0.13000 0.01267
O-H14 0.32400 0.32070 0.21220 1.00000 0.01393

loop_
_cod_related_entry_id
_cod_related_entry_database
_cod_related_entry_code
1 AMCSD 0019465
